data_4062515
loop_
_publ_author_name
'N\'u\~nez, Rosario'
'Tutusaus, Oscar'
'Teixidor, Francesc'
'Vi\~nas, Clara'
'Sillanp\"a\"a, Reijo'
'Kivek\"as, Raikko'

_publ_section_title
;
Formation of new \h^5^-Rh(III) complexes from \h^5^-Rh(I) rhodacarborane
containing charge-compebsated ligands.
;
_journal_issue 10
_journal_name_full Organometallics
_journal_page_first 2273
_journal_page_last 2280
_journal_paper_doi 10.1021/om030635h
_journal_volume 23
_journal_year 2004
_chemical_formula_moiety 'C12 H28 B9 Rh S'
_chemical_formula_sum 'C12 H28 B9 Rh S'
_chemical_formula_weight 404.60
_space_group_IT_number 14
_symmetry_cell_setting monoclinic
_symmetry_space_group_name_Hall '-P 2ybc'
_symmetry_space_group_name_H-M 'P 1 21/c 1'
_cell_angle_alpha 90.00
_cell_angle_beta 90.56(3)
_cell_angle_gamma 90.00
_cell_formula_units_Z 4
_cell_length_a 7.086(3)
_cell_length_b 14.502(9)
_cell_length_c 18.208(6)
_cell_measurement_temperature 293(2)
_cell_volume 1871.0(15)
_diffrn_ambient_temperature 293(2)
_exptl_crystal_density_diffrn 1.436
_cod_original_sg_symbol_H-M 'P 21/c'
_cod_database_code 4062515

loop_
_symmetry_equiv_pos_as_xyz
'x, y, z'
'-x, y+1/2, -z+1/2'
'-x, -y, -z'
'x, -y-1/2, z-1/2'

loop_
_atom_site_label
_atom_site_type_symbol
_atom_site_fract_x
_atom_site_fract_y
_atom_site_fract_z
_atom_site_U_iso_or_equiv
_atom_site_adp_type
_atom_site_occupancy
_atom_site_calc_flag
_atom_site_refinement_flags
_atom_site_disorder_assembly
_atom_site_disorder_group
Rh3 Rh 0.84033(5) 0.29013(2) 0.595129(18) 0.03689(13) Uani 1 d . . .
S S 0.51695(17) 0.26544(8) 0.73624(6) 0.0451(3) Uani 1 d . . .
C1 C 0.9989(6) 0.4220(3) 0.6245(3) 0.0506(13) Uani 1 d . . .
H1 H 1.1398 0.4115 0.6011 0.061 Uiso 1 calc R . .
C2 C 0.8304(7) 0.4455(3) 0.5721(2) 0.0502(13) Uani 1 d . . .
H2 H 0.8527 0.4513 0.5126 0.060 Uiso 1 calc R . .
C13 C 0.4174(7) 0.3172(4) 0.8169(3) 0.0625(15) Uani 1 d . . .
H13A H 0.3402 0.2727 0.8417 0.094 Uiso 1 calc R . .
H13B H 0.3416 0.3692 0.8029 0.094 Uiso 1 calc R . .
H13C H 0.5172 0.3371 0.8492 0.094 Uiso 1 calc R . .
C14 C 0.6751(8) 0.1849(4) 0.7783(3) 0.0709(16) Uani 1 d . . .
H14A H 0.7719 0.2177 0.8047 0.106 Uiso 1 calc R . .
H14B H 0.7317 0.1474 0.7411 0.106 Uiso 1 calc R . .
H14C H 0.6068 0.1464 0.8117 0.106 Uiso 1 calc R . .
C15 C 0.7723(7) 0.2392(4) 0.4870(3) 0.0574(14) Uani 1 d . . .
H15 H 0.7536 0.3007 0.4747 0.069 Uiso 1 calc R . .
C16 C 0.6521(7) 0.1994(4) 0.5379(3) 0.0629(15) Uani 1 d . . .
H16 H 0.5545 0.2357 0.5556 0.076 Uiso 1 calc R . .
C17 C 0.6674(10) 0.1016(4) 0.5668(4) 0.094(2) Uani 1 d . . .
H17A H 0.6277 0.0591 0.5285 0.113 Uiso 1 calc R . .
H17B H 0.5824 0.0944 0.6078 0.113 Uiso 1 calc R . .
C18 C 0.8666(10) 0.0767(4) 0.5917(3) 0.0800(19) Uani 1 d . . .
H18A H 0.8598 0.0322 0.6313 0.096 Uiso 1 calc R . .
H18B H 0.9326 0.0480 0.5513 0.096 Uiso 1 calc R . .
C19 C 0.9782(8) 0.1603(3) 0.6179(3) 0.0595(15) Uani 1 d . . .
H19 H 0.9703 0.1771 0.6671 0.071 Uiso 1 calc R . .
C20 C 1.0908(7) 0.2124(4) 0.5723(3) 0.0563(13) Uani 1 d . . .
H20 H 1.1568 0.2609 0.5939 0.068 Uiso 1 calc R . .
C21 C 1.1173(8) 0.1981(4) 0.4905(3) 0.0705(16) Uani 1 d . . .
H21A H 1.1854 0.2502 0.4705 0.085 Uiso 1 calc R . .
H21B H 1.1927 0.1432 0.4827 0.085 Uiso 1 calc R . .
C22 C 0.9316(8) 0.1880(4) 0.4505(3) 0.0714(17) Uani 1 d . . .
H22A H 0.8995 0.1231 0.4476 0.086 Uiso 1 calc R . .
H22B H 0.9452 0.2107 0.4008 0.086 Uiso 1 calc R . .
B4 B 0.9302(7) 0.3583(4) 0.7002(3) 0.0385(12) Uani 1 d . . .
H4 H 1.0160 0.3070 0.7300 0.046 Uiso 1 calc R . .
B5 B 0.9877(8) 0.4785(4) 0.7052(3) 0.0506(14) Uani 1 d . . .
H5 H 1.1116 0.5009 0.7374 0.061 Uiso 1 calc R . .
B6 B 0.9264(9) 0.5350(4) 0.6229(4) 0.0609(17) Uani 1 d . . .
H6 H 1.0058 0.5942 0.6016 0.073 Uiso 1 calc R . .
B7 B 0.6223(7) 0.4021(4) 0.6037(3) 0.0420(12) Uani 1 d . . .
H7 H 0.5029 0.3794 0.5691 0.050 Uiso 1 calc R . .
B8 B 0.6805(6) 0.3525(3) 0.6910(3) 0.0331(11) Uani 1 d . . .
B9 B 0.7798(7) 0.4387(3) 0.7477(3) 0.0370(11) Uani 1 d . . .
H9 H 0.7649 0.4372 0.8078 0.044 Uiso 1 calc R . .
B10 B 0.7778(8) 0.5452(4) 0.6988(3) 0.0502(14) Uani 1 d . . .
H10 H 0.7600 0.6116 0.7271 0.060 Uiso 1 calc R . .
B11 B 0.6799(9) 0.5222(4) 0.6102(3) 0.0553(16) Uani 1 d . . .
H11 H 0.5976 0.5738 0.5793 0.066 Uiso 1 calc R . .
B12 B 0.5884(7) 0.4654(3) 0.6875(3) 0.0404(12) Uani 1 d . . .
H12 H 0.4463 0.4811 0.7078 0.048 Uiso 1 calc R . .

loop_
_atom_site_aniso_label
_atom_site_aniso_U_11
_atom_site_aniso_U_22
_atom_site_aniso_U_33
_atom_site_aniso_U_23
_atom_site_aniso_U_13
_atom_site_aniso_U_12
Rh3 0.03529(19) 0.0381(2) 0.03736(19) -0.00602(18) 0.00356(13) 0.00035(18)
S 0.0423(6) 0.0493(8) 0.0439(6) 0.0025(5) 0.0040(5) -0.0116(5)
C1 0.034(2) 0.050(3) 0.068(3) -0.015(3) 0.020(2) -0.006(2)
C2 0.070(3) 0.040(3) 0.040(3) 0.009(2) 0.018(3) -0.010(3)
C13 0.060(3) 0.077(4) 0.051(3) 0.003(3) 0.023(3) -0.011(3)
C14 0.081(4) 0.049(3) 0.082(4) 0.021(3) 0.010(3) -0.003(3)
C15 0.062(3) 0.061(3) 0.049(3) -0.017(3) -0.012(3) 0.010(3)
C16 0.052(3) 0.061(4) 0.076(4) -0.029(3) -0.003(3) -0.008(3)
C17 0.107(6) 0.058(4) 0.118(6) -0.031(4) 0.013(5) -0.032(4)
C18 0.123(6) 0.044(3) 0.073(4) -0.008(3) 0.008(4) 0.005(4)
C19 0.080(4) 0.048(3) 0.050(3) -0.015(3) 0.001(3) 0.020(3)
C20 0.048(3) 0.061(3) 0.060(3) -0.019(3) -0.003(2) 0.019(3)
C21 0.070(4) 0.074(4) 0.067(4) -0.021(3) 0.012(3) 0.021(3)
C22 0.087(4) 0.083(4) 0.044(3) -0.024(3) 0.002(3) 0.023(3)
B4 0.029(2) 0.038(3) 0.049(3) -0.006(2) 0.000(2) 0.001(2)
B5 0.041(3) 0.045(3) 0.066(4) -0.015(3) 0.011(3) -0.008(3)
B6 0.074(4) 0.035(3) 0.074(4) -0.002(3) 0.025(4) -0.017(3)
B7 0.040(3) 0.041(3) 0.045(3) 0.002(2) -0.003(2) 0.003(2)
B8 0.028(2) 0.037(3) 0.035(3) 0.004(2) 0.001(2) -0.001(2)
B9 0.034(3) 0.036(3) 0.041(3) -0.005(2) 0.005(2) 0.002(2)
B10 0.056(4) 0.037(3) 0.058(4) -0.001(3) 0.011(3) 0.005(3)
B11 0.074(4) 0.036(3) 0.055(4) 0.010(3) 0.003(3) 0.010(3)
B12 0.035(3) 0.039(3) 0.048(3) -0.002(2) 0.003(2) 0.013(2)

loop_
_geom_bond_atom_site_label_1
_geom_bond_atom_site_label_2
_geom_bond_distance
_geom_bond_site_symmetry_2
_geom_bond_publ_flag
Rh3 C16 2.137(5) . y
Rh3 C20 2.147(5) . y
Rh3 C15 2.153(5) . y
Rh3 C19 2.160(5) . y
Rh3 B4 2.240(5) . y
Rh3 B7 2.247(5) . y
Rh3 B8 2.278(5) . y
Rh3 C1 2.279(5) . y
Rh3 C2 2.293(5) . y
S C14 1.786(5) . ?
S C13 1.800(5) . ?
S B8 1.906(5) . y
C1 C2 1.559(7) . y
C1 B5 1.684(7) . ?
C1 B6 1.717(7) . ?
C1 B4 1.733(7) . ?
C1 H1 1.1000 . ?
C2 B11 1.695(7) . ?
C2 B7 1.709(7) . ?
C2 B6 1.730(8) . ?
C2 H2 1.1000 . ?
C13 H13A 0.9600 . ?
C13 H13B 0.9600 . ?
C13 H13C 0.9600 . ?
C14 H14A 0.9600 . ?
C14 H14B 0.9600 . ?
C14 H14C 0.9600 . ?
C15 C16 1.389(7) . ?
C15 C22 1.510(7) . ?
C15 H15 0.9300 . ?
C16 C17 1.517(8) . ?
C16 H16 0.9300 . ?
C17 C18 1.522(9) . ?
C17 H17A 0.9700 . ?
C17 H17B 0.9700 . ?
C18 C19 1.521(7) . ?
C18 H18A 0.9700 . ?
C18 H18B 0.9700 . ?
C19 C20 1.382(7) . ?
C19 H19 0.9300 . ?
C20 C21 1.518(7) . ?
C20 H20 0.9300 . ?
C21 C22 1.505(7) . ?
C21 H21A 0.9700 . ?
C21 H21B 0.9700 . ?
C22 H22A 0.9700 . ?
C22 H22B 0.9700 . ?
B4 B8 1.777(6) . ?
B4 B5 1.793(7) . ?
B4 B9 1.807(7) . ?
B4 H4 1.1000 . ?
B5 B6 1.757(9) . ?
B5 B9 1.768(7) . ?
B5 B10 1.777(8) . ?
B5 H5 1.1000 . ?
B6 B10 1.752(8) . ?
B6 B11 1.769(9) . ?
B6 H6 1.1000 . ?
B7 B8 1.790(7) . ?
B7 B11 1.794(8) . ?
B7 B12 1.799(7) . ?
B7 H7 1.1000 . ?
B8 B9 1.763(7) . ?
B8 B12 1.764(7) . ?
B9 B12 1.779(7) . ?
B9 B10 1.782(7) . ?
B9 H9 1.1000 . ?
B10 B12 1.782(8) . ?
B10 B11 1.782(8) . ?
B10 H10 1.1000 . ?
B11 B12 1.759(8) . ?
B11 H11 1.1000 . ?
B12 H12 1.1000 . ?
